data_7050181
loop_
_publ_author_name
'Arena, Giuseppe'
'Contino, Annalinda'
'Longo, Elisa'
'Spoto, Giuseppe'
'Arduini, Arturo'
'Pochini, Andrea'
'Secchi, Andrea'
'Massera, Chiara'
'Ugozzoli, Franco'

_publ_section_title
;
 An integrated approach to the study of the recognition of guests
 containing CH3 and CH2 acidic groups by differently rigidified cone
 p-tert-butylcalix[4]arene derivativesElectronic supplementary
 information (ESI) available: experimental conditions used for
 calorimetric measurements. See
 http://www.rsc.org/suppdata/nj/b3/b308996g/
;
_journal_issue 1
_journal_name_full 'New Journal of Chemistry'
_journal_page_first 56
_journal_paper_doi 10.1039/b308996g
_journal_volume 28
_journal_year 2004
_chemical_formula_sum 'C54 H70 Cl N O6'
_chemical_formula_weight 864.56
_space_group_IT_number 4
_symmetry_space_group_name_Hall 'P 2yb'
_symmetry_space_group_name_H-M 'P 1 21 1'
_atom_sites_solution_hydrogens geom
_atom_sites_solution_primary direct
_atom_sites_solution_secondary difmap
_audit_creation_method SHELXL-97
_cell_angle_alpha 90.000(5)
_cell_angle_beta 113.688(5)
_cell_angle_gamma 90.000(5)
_cell_formula_units_Z 2
_cell_length_a 11.237(5)
_cell_length_b 19.743(5)
_cell_length_c 12.286(5)
_cell_measurement_temperature 293(2)
_cell_volume 2496.0(16)
_computing_structure_refinement 'SHELXL-97 (Sheldrick, 1997)'
_computing_structure_solution 'SHELXS-97 (Sheldrick, 1990)'
_diffrn_ambient_temperature 293(2)
_diffrn_measured_fraction_theta_full 0.989
_diffrn_measured_fraction_theta_max 0.989
_diffrn_radiation_monochromator graphite
_diffrn_radiation_source 'fine-focus sealed tube'
_diffrn_radiation_type MoK\a
_diffrn_radiation_wavelength 0.71069
_diffrn_reflns_av_R_equivalents 0.0246
_diffrn_reflns_av_sigmaI/netI 0.0332
_diffrn_reflns_limit_h_max 14
_diffrn_reflns_limit_h_min -14
_diffrn_reflns_limit_k_max 25
_diffrn_reflns_limit_k_min -25
_diffrn_reflns_limit_l_max 15
_diffrn_reflns_limit_l_min -15
_diffrn_reflns_number 26845
_diffrn_reflns_theta_full 27.01
_diffrn_reflns_theta_max 27.01
_diffrn_reflns_theta_min 1.81
_exptl_absorpt_coefficient_mu 0.125
_exptl_crystal_density_diffrn 1.150
_exptl_crystal_density_method 'not measured'
_exptl_crystal_F_000 932
_refine_diff_density_max 0.700
_refine_diff_density_min -0.807
_refine_diff_density_rms 0.076
_refine_ls_abs_structure_details 'Flack H D (1983), Acta Cryst. A39, 876-881'
_refine_ls_abs_structure_Flack -0.1(3)
_refine_ls_extinction_coef 0.0000(15)
_refine_ls_extinction_expression Fc^*^=kFc[1+0.001xFc^2^\l^3^/sin(2\q)]^-1/4^
_refine_ls_extinction_method SHELXL
_refine_ls_goodness_of_fit_ref 1.116
_refine_ls_hydrogen_treatment mixed
_refine_ls_matrix_type full
_refine_ls_number_parameters 578
_refine_ls_number_reflns 10604
_refine_ls_number_restraints 9
_refine_ls_restrained_S_all 1.125
_refine_ls_R_factor_all 0.1478
_refine_ls_R_factor_gt 0.0977
_refine_ls_shift/su_max 2.209
_refine_ls_shift/su_mean 0.514
_refine_ls_structure_factor_coef Fsqd
_refine_ls_weighting_details 'calc w=1/[\s^2^(Fo^2^)+(0.2000P)^2^+0.0000P] where P=(Fo^2^+2Fc^2^)/3'
_refine_ls_weighting_scheme calc
_refine_ls_wR_factor_gt 0.2830
_refine_ls_wR_factor_ref 0.3275
_reflns_number_gt 5717
_reflns_number_total 10604
_reflns_threshold_expression >2sigma(I)
_cod_data_source_file b308996g.txt
_cod_data_source_block dc3tbcl
_cod_database_code 7050181

loop_
_symmetry_equiv_pos_as_xyz
'x, y, z'
'-x, y+1/2, -z'

loop_
_atom_site_label
_atom_site_type_symbol
_atom_site_fract_x
_atom_site_fract_y
_atom_site_fract_z
_atom_site_U_iso_or_equiv
_atom_site_adp_type
_atom_site_occupancy
_atom_site_symmetry_multiplicity
_atom_site_calc_flag
_atom_site_refinement_flags
_atom_site_disorder_assembly
_atom_site_disorder_group
O1A O -0.9729(4) -0.2362(2) -1.0760(3) 0.0616(10) Uani 1 1 d . . .
C1A C -0.9368(5) -0.2575(3) -0.9611(5) 0.0528(13) Uani 1 1 d . . .
C2A C -0.8359(5) -0.2229(3) -0.8694(5) 0.0626(15) Uani 1 1 d . . .
C3A C -0.7951(5) -0.2475(3) -0.7547(5) 0.0636(15) Uani 1 1 d . . .
H3A H -0.7234 -0.2256 -0.6928 0.073(4) Uiso 1 1 calc R . .
C4A C -0.8525(7) -0.3015(4) -0.7257(7) 0.083(2) Uani 1 1 d . A .
C5A C -0.9599(6) -0.3327(3) -0.8171(6) 0.0666(16) Uani 1 1 d . . .
H5A H -1.0011 -0.3706 -0.7977 0.073(4) Uiso 1 1 calc R . .
C6A C -1.0075(6) -0.3098(3) -0.9348(5) 0.0624(15) Uani 1 1 d . . .
C7A C -0.8043(6) -0.3359(4) -0.6000(6) 0.091(2) Uani 1 1 d D . .
C8A C -0.9061(18) -0.366(2) -0.5663(15) 0.177(12) Uani 0.50 1 d P A .
C9A C -0.761(3) -0.2765(9) -0.5150(19) 0.147(8) Uiso 0.50 1 d PD A .
C10A C -0.6742(14) -0.3742(8) -0.5700(13) 0.083(4) Uiso 0.50 1 d P A .
C81 C -0.857(2) -0.4066(7) -0.591(2) 0.131(7) Uiso 0.50 1 d PD A 1
C91 C -0.855(3) -0.3037(15) -0.528(3) 0.171(9) Uiso 0.50 1 d P A 1
C101 C -0.651(2) -0.3463(12) -0.5527(18) 0.102(6) Uiso 0.50 1 d P A 1
C11A C -1.1265(6) -0.3397(3) -1.0253(6) 0.0668(16) Uani 1 1 d . . .
H11A H -1.1250 -0.3879 -1.0147 0.096(3) Uiso 1 1 calc R . .
H11B H -1.1291 -0.3307 -1.1030 0.096(3) Uiso 1 1 calc R . .
C12A C -0.9035(8) -0.2641(4) -1.1345(6) 0.084(2) Uani 1 1 d . . .
H12A H -0.9343 -0.3092 -1.1594 0.096(3) Uiso 1 1 calc R . .
H12B H -0.8135 -0.2669 -1.0811 0.096(3) Uiso 1 1 calc R . .
C13A C -0.9159(9) -0.2227(4) -1.2411(6) 0.097(2) Uani 1 1 d . . .
H13A H -0.8822 -0.2475 -1.2897 0.096(3) Uiso 1 1 calc R . .
H13B H -1.0057 -0.2126 -1.2879 0.096(3) Uiso 1 1 calc R . .
O1B O -1.2871(4) -0.2346(2) -1.1790(3) 0.0630(10) Uani 1 1 d . . .
C1B C -1.3174(5) -0.2571(3) -1.0879(5) 0.0538(12) Uani 1 1 d . . .
C2B C -1.2485(5) -0.3103(3) -1.0162(5) 0.0577(14) Uani 1 1 d . . .
C3B C -1.2863(6) -0.3337(3) -0.9298(6) 0.0660(16) Uani 1 1 d . . .
H3B H -1.2383 -0.3704 -0.8802 0.073(4) Uiso 1 1 calc R . .
C4B C -1.3898(6) -0.3072(3) -0.9107(6) 0.0680(16) Uani 1 1 d . . .
C5B C -1.4525(5) -0.2508(3) -0.9792(5) 0.0598(15) Uani 1 1 d . . .
H5B H -1.5219 -0.2298 -0.9648 0.073(4) Uiso 1 1 calc R . .
C6B C -1.4178(5) -0.2239(3) -1.0680(4) 0.0523(13) Uani 1 1 d . . .
C7B C -1.4309(7) -0.3330(5) -0.8162(6) 0.094(2) Uani 1 1 d . . .
C8B C -1.3937(8) -0.4140(4) -0.7908(9) 0.106(3) Uani 1 1 d . . .
H8B1 H -1.4311 -0.4387 -0.8641 0.135(5) Uiso 1 1 calc R . .
H8B2 H -1.4275 -0.4312 -0.7358 0.135(5) Uiso 1 1 calc R . .
H8B3 H -1.3010 -0.4192 -0.7578 0.135(5) Uiso 1 1 calc R . .
C9B C -1.4006(14) -0.2897(9) -0.7178(10) 0.203(8) Uani 1 1 d . . .
H9B1 H -1.3082 -0.2834 -0.6803 0.135(5) Uiso 1 1 calc R . .
H9B2 H -1.4307 -0.3095 -0.6621 0.135(5) Uiso 1 1 calc R . .
H9B3 H -1.4422 -0.2467 -0.7439 0.135(5) Uiso 1 1 calc R . .
C10B C -1.5786(8) -0.3437(5) -0.8687(8) 0.110(3) Uani 1 1 d . . .
H10A H -1.6213 -0.3006 -0.8791 0.135(5) Uiso 1 1 calc R . .
H10B H -1.6016 -0.3711 -0.8156 0.135(5) Uiso 1 1 calc R . .
H10C H -1.6052 -0.3660 -0.9442 0.135(5) Uiso 1 1 calc R . .
C11B C -1.4837(3) -0.1617(4) -1.1348(3) 0.0587(9) Uani 1 1 d . . .
H11C H -1.5735 -0.1622 -1.1466 0.096(3) Uiso 1 1 calc R . .
H11D H -1.4800 -0.1616 -1.2115 0.096(3) Uiso 1 1 calc R . .
C12B C -1.3580(11) -0.2635(5) -1.2894(7) 0.107(3) Uani 1 1 d . . .
H12C H -1.4470 -0.2682 -1.3001 0.096(3) Uiso 1 1 calc R . .
H12D H -1.3244 -0.3078 -1.2924 0.096(3) Uiso 1 1 calc R . .
C13B C -1.3514(10) -0.2206(5) -1.3887(6) 0.109(3) Uani 1 1 d . . .
H13C H -1.2618 -0.2114 -1.3719 0.096(3) Uiso 1 1 calc R . .
H13D H -1.3863 -0.2463 -1.4612 0.096(3) Uiso 1 1 calc R . .
O1C O -1.2859(4) -0.0891(2) -1.1786(4) 0.0676(11) Uani 1 1 d . . .
C1C C -1.3189(6) -0.0661(3) -1.0876(5) 0.0551(13) Uani 1 1 d . . .
C2C C -1.4178(5) -0.0965(3) -1.0660(5) 0.0510(12) Uani 1 1 d . . .
C3C C -1.4525(5) -0.0701(3) -0.9776(5) 0.0632(15) Uani 1 1 d . . .
H3C H -1.5217 -0.0912 -0.9632 0.073(4) Uiso 1 1 calc R . .
C4C C -1.3905(6) -0.0143(3) -0.9099(5) 0.0614(15) Uani 1 1 d . . .
C5C C -1.2875(6) 0.0143(3) -0.9283(6) 0.0672(16) Uani 1 1 d . . .
H5C H -1.2421 0.0523 -0.8812 0.073(4) Uiso 1 1 calc R . .
C6C C -1.2480(6) -0.0126(3) -1.0178(5) 0.0556(13) Uani 1 1 d . . .
C7C C -1.4367(9) 0.0176(4) -0.8175(7) 0.092(2) Uani 1 1 d . . .
C8C C -1.5848(10) 0.0213(5) -0.8661(10) 0.112(3) Uani 1 1 d . . .
H8C1 H -1.6207 -0.0228 -0.8918 0.135(5) Uiso 1 1 calc R . .
H8C2 H -1.6161 0.0521 -0.9322 0.135(5) Uiso 1 1 calc R . .
H8C3 H -1.6106 0.0371 -0.8049 0.135(5) Uiso 1 1 calc R . .
C9C C -1.3816(16) -0.0249(8) -0.7075(10) 0.206(8) Uani 1 1 d . . .
H9C1 H -1.2885 -0.0218 -0.6742 0.135(5) Uiso 1 1 calc R . .
H9C2 H -1.4072 -0.0712 -0.7272 0.135(5) Uiso 1 1 calc R . .
H9C3 H -1.4137 -0.0090 -0.6505 0.135(5) Uiso 1 1 calc R . .
C10C C -1.3817(11) 0.0856(6) -0.7796(10) 0.171(5) Uani 1 1 d . . .
H10D H -1.4266 0.1074 -0.7372 0.135(5) Uiso 1 1 calc R . .
H10E H -1.3915 0.1121 -0.8482 0.135(5) Uiso 1 1 calc R . .
H10F H -1.2911 0.0817 -0.7287 0.135(5) Uiso 1 1 calc R . .
C11C C -1.1320(6) 0.0172(3) -1.0332(6) 0.0650(15) Uani 1 1 d . . .
H11E H -1.1337 0.0657 -1.0277 0.096(3) Uiso 1 1 calc R . .
H11F H -1.1352 0.0056 -1.1102 0.096(3) Uiso 1 1 calc R . .
C12C C -1.3660(9) -0.0598(4) -1.2943(6) 0.094(2) Uani 1 1 d . . .
H12E H -1.3417 -0.0135 -1.2978 0.096(3) Uiso 1 1 calc R . .
H12F H -1.4561 -0.0610 -1.3071 0.096(3) Uiso 1 1 calc R . .
C13C C -1.3450(15) -0.0992(5) -1.3828(10) 0.136(4) Uani 1 1 d . . .
H13E H -1.3701 -0.0733 -1.4548 0.096(3) Uiso 1 1 calc R . .
H13F H -1.2542 -0.1096 -1.3560 0.096(3) Uiso 1 1 calc R . .
O1D O -0.9779(3) -0.0859(2) -1.0768(3) 0.0649(11) Uani 1 1 d . . .
C1D C -0.9405(5) -0.0646(3) -0.9596(5) 0.0582(14) Uani 1 1 d . . .
C2D C -1.0026(6) -0.0114(3) -0.9332(6) 0.0564(14) Uani 1 1 d . . .
C3D C -0.9624(7) 0.0131(4) -0.8214(7) 0.081(2) Uani 1 1 d . . .
H3D H -1.0082 0.0505 -0.8062 0.073(4) Uiso 1 1 calc R . .
C4D C -0.8548(7) -0.0149(4) -0.7264(6) 0.0739(18) Uani 1 1 d . . .
C5D C -0.7962(7) -0.0705(4) -0.7567(7) 0.084(2) Uani 1 1 d . . .
H5D H -0.7237 -0.0916 -0.6945 0.073(4) Uiso 1 1 calc R . .
C6D C -0.8360(5) -0.0967(3) -0.8698(4) 0.0563(14) Uani 1 1 d . . .
C7D C -0.7970(10) 0.0066(4) -0.5956(8) 0.133(4) Uani 1 1 d D . .
C8D C -0.8901(12) 0.0635(12) -0.5881(12) 0.325(18) Uani 1 1 d . . .
H8D1 H -0.9787 0.0490 -0.6288 0.135(5) Uiso 1 1 calc R . .
H8D2 H -0.8763 0.1040 -0.6246 0.135(5) Uiso 1 1 calc R . .
H8D3 H -0.8727 0.0724 -0.5062 0.135(5) Uiso 1 1 calc R . .
C9D C -0.6700(11) 0.0394(8) -0.5729(9) 0.181(6) Uani 1 1 d . . .
H9D1 H -0.6265 0.0499 -0.4899 0.135(5) Uiso 1 1 calc R . .
H9D2 H -0.6845 0.0804 -0.6185 0.135(5) Uiso 1 1 calc R . .
H9D3 H -0.6172 0.0092 -0.5957 0.135(5) Uiso 1 1 calc R . .
C10D C -0.7850(13) -0.0508(6) -0.5077(7) 0.176(6) Uani 1 1 d D . .
H10G H -0.8688 -0.0708 -0.5267 0.135(5) Uiso 1 1 calc R . .
H10H H -0.7527 -0.0328 -0.4284 0.135(5) Uiso 1 1 calc R . .
H10I H -0.7260 -0.0845 -0.5129 0.135(5) Uiso 1 1 calc R . .
C11D C -0.7745(3) -0.1631(4) -0.8948(3) 0.0640(10) Uani 1 1 d . . .
H11G H -0.7858 -0.1639 -0.9765 0.096(3) Uiso 1 1 calc R . .
H11H H -0.6830 -0.1637 -0.8461 0.096(3) Uiso 1 1 calc R . .
C12D C -0.8998(9) -0.0535(4) -1.1361(6) 0.091(2) Uani 1 1 d . . .
H12G H -0.8107 -0.0489 -1.0815 0.096(3) Uiso 1 1 calc R . .
H12H H -0.9337 -0.0095 -1.1658 0.096(3) Uiso 1 1 calc R . .
C13D C -0.9107(10) -0.0994(6) -1.2352(8) 0.123(3) Uani 1 1 d . . .
H13G H -1.0010 -0.1085 -1.2812 0.096(3) Uiso 1 1 calc R . .
H13H H -0.8775 -0.0763 -1.2859 0.096(3) Uiso 1 1 calc R . .
O1 O -0.8447(3) -0.1619(4) -1.2006(3) 0.0893(9) Uani 1 1 d . . .
O2 O -1.4172(3) -0.1600(5) -1.4063(3) 0.1004(12) Uani 1 1 d . . .
C1G C -1.1264(12) -0.1513(11) -0.6168(7) 0.181(5) Uani 1 1 d D . .
N1G N -1.1211(9) -0.1539(9) -0.5267(6) 0.191(4) Uani 1 1 d . . .
Cl1G Cl -1.0740(8) -0.1948(4) -0.7680(8) 0.135(2) Uiso 0.33 1 d PD . .
Cl1' Cl -1.0868(7) -0.1420(4) -0.8066(6) 0.119(2) Uiso 0.33 1 d PD . .
Cl1" Cl -1.1623(7) -0.1851(3) -0.8283(6) 0.1185(18) Uiso 0.33 1 d PD . .
C2G' C -1.181(3) -0.2078(14) -0.7041(17) 0.42(4) Uiso 0.50 1 d PD . .
C2G C -1.1877(11) -0.1336(7) -0.7474(8) 0.101(4) Uiso 0.50 1 d PD . .

loop_
_atom_site_aniso_label
_atom_site_aniso_U_11
_atom_site_aniso_U_22
_atom_site_aniso_U_33
_atom_site_aniso_U_23
_atom_site_aniso_U_13
_atom_site_aniso_U_12
O1A 0.059(2) 0.072(2) 0.058(2) 0.0070(19) 0.0276(19) 0.0034(19)
C1A 0.040(3) 0.064(3) 0.057(3) 0.000(3) 0.022(2) 0.005(2)
C2A 0.050(3) 0.079(4) 0.073(4) 0.006(3) 0.040(3) 0.014(3)
C3A 0.041(3) 0.111(5) 0.043(3) 0.010(3) 0.021(2) 0.006(3)
C4A 0.050(4) 0.114(6) 0.081(4) 0.031(4) 0.023(3) 0.024(4)
C5A 0.057(3) 0.070(4) 0.077(4) 0.025(3) 0.031(3) 0.014(3)
C6A 0.056(3) 0.074(4) 0.066(3) 0.007(3) 0.034(3) 0.023(3)
C7A 0.056(4) 0.150(6) 0.055(3) 0.028(4) 0.010(3) 0.005(4)
C8A 0.092(10) 0.38(4) 0.059(8) 0.089(14) 0.032(8) -0.024(16)
C11A 0.056(4) 0.063(4) 0.091(4) 0.003(3) 0.038(3) 0.016(3)
C12A 0.103(5) 0.078(4) 0.078(4) -0.011(3) 0.043(4) -0.008(4)
C13A 0.141(7) 0.094(5) 0.064(4) -0.009(4) 0.051(4) -0.016(5)
O1B 0.072(3) 0.062(2) 0.068(2) 0.0034(19) 0.041(2) -0.003(2)
C1B 0.041(3) 0.067(3) 0.055(3) -0.008(3) 0.021(2) 0.001(2)
C2B 0.048(3) 0.054(3) 0.069(4) 0.000(3) 0.021(3) 0.002(3)
C3B 0.061(4) 0.069(4) 0.074(4) 0.019(3) 0.034(3) 0.002(3)
C4B 0.048(3) 0.086(5) 0.073(4) 0.017(3) 0.027(3) 0.012(3)
C5B 0.039(3) 0.089(4) 0.053(3) 0.006(3) 0.020(2) 0.006(3)
C6B 0.041(3) 0.061(3) 0.048(3) -0.006(2) 0.010(2) -0.001(2)
C7B 0.071(4) 0.147(7) 0.061(4) 0.038(4) 0.025(3) 0.016(4)
C8B 0.097(5) 0.098(6) 0.136(7) 0.030(5) 0.060(5) 0.020(4)
C9B 0.204(14) 0.34(2) 0.100(7) -0.100(10) 0.097(9) -0.131(14)
C10B 0.081(5) 0.148(7) 0.118(6) 0.062(5) 0.057(4) 0.001(4)
C11B 0.0399(15) 0.074(2) 0.0572(19) -0.011(3) 0.0146(14) -0.006(3)
C12B 0.158(9) 0.098(6) 0.085(5) -0.020(5) 0.069(6) -0.023(6)
C13B 0.135(7) 0.149(7) 0.059(4) -0.023(4) 0.054(4) 0.001(6)
O1C 0.061(2) 0.073(3) 0.074(3) 0.006(2) 0.032(2) 0.005(2)
C1C 0.063(4) 0.050(3) 0.055(3) 0.004(2) 0.027(3) 0.018(3)
C2C 0.037(3) 0.062(3) 0.052(3) 0.002(2) 0.016(2) 0.004(2)
C3C 0.051(3) 0.078(4) 0.063(3) 0.001(3) 0.026(3) -0.008(3)
C4C 0.057(4) 0.082(4) 0.045(3) 0.001(3) 0.020(2) 0.002(3)
C5C 0.049(3) 0.080(4) 0.068(4) -0.003(3) 0.019(3) -0.013(3)
C6C 0.051(3) 0.060(3) 0.062(3) 0.011(3) 0.029(3) 0.004(3)
C7C 0.096(5) 0.113(6) 0.092(5) -0.022(5) 0.063(4) -0.023(5)
C8C 0.103(7) 0.123(7) 0.133(8) -0.001(6) 0.073(6) -0.001(5)
C9C 0.33(2) 0.216(12) 0.107(8) 0.028(8) 0.123(11) 0.151(13)
C10C 0.182(11) 0.227(12) 0.155(9) -0.126(9) 0.120(8) -0.065(8)
C11C 0.068(4) 0.058(4) 0.077(4) 0.010(3) 0.037(3) 0.008(3)
C12C 0.135(7) 0.087(5) 0.068(4) 0.027(4) 0.050(4) 0.019(5)
C13C 0.222(13) 0.112(7) 0.109(7) -0.006(6) 0.104(9) -0.016(8)
O1D 0.050(2) 0.091(3) 0.051(2) -0.005(2) 0.0177(18) -0.002(2)
C1D 0.049(3) 0.072(4) 0.059(3) -0.012(3) 0.028(3) -0.018(3)
C2D 0.048(3) 0.053(3) 0.074(4) -0.008(3) 0.030(3) -0.007(2)
C3D 0.062(4) 0.094(5) 0.104(5) -0.030(4) 0.048(4) -0.016(4)
C4D 0.064(4) 0.109(5) 0.059(3) -0.030(4) 0.036(3) -0.020(4)
C5D 0.058(4) 0.112(6) 0.073(4) -0.020(4) 0.018(3) -0.018(4)
C6D 0.035(3) 0.088(4) 0.041(3) -0.006(3) 0.010(2) -0.005(3)
C7D 0.138(7) 0.180(8) 0.121(7) -0.085(6) 0.092(6) -0.063(6)
C8D 0.121(9) 0.61(4) 0.206(14) -0.29(2) 0.029(9) 0.061(16)
C9D 0.133(7) 0.269(14) 0.122(7) -0.134(9) 0.030(6) -0.082(9)
C10D 0.237(13) 0.254(12) 0.061(4) -0.059(6) 0.086(6) -0.116(11)
C11D 0.0402(16) 0.093(3) 0.058(2) -0.010(4) 0.0191(14) -0.016(4)
C12D 0.113(6) 0.117(6) 0.063(4) 0.004(4) 0.054(4) -0.018(5)
C13D 0.126(8) 0.174(9) 0.093(6) 0.041(6) 0.069(6) 0.039(7)
O1 0.0761(18) 0.119(3) 0.085(2) 0.008(4) 0.0449(16) 0.001(4)
O2 0.087(2) 0.140(3) 0.0598(18) -0.001(4) 0.0142(16) -0.017(5)
C1G 0.228(11) 0.239(14) 0.089(5) 0.008(10) 0.078(6) -0.004(13)
N1G 0.218(8) 0.272(12) 0.076(4) 0.034(8) 0.049(4) -0.003(11)

loop_
_atom_type_symbol
_atom_type_description
_atom_type_scat_dispersion_real
_atom_type_scat_dispersion_imag
_atom_type_scat_source
C C 0.0033 0.0016 'International Tables Vol C Tables 4.2.6.8 and 6.1.1.4'
H H 0.0000 0.0000 'International Tables Vol C Tables 4.2.6.8 and 6.1.1.4'
N N 0.0061 0.0033 'International Tables Vol C Tables 4.2.6.8 and 6.1.1.4'
O O 0.0106 0.0060 'International Tables Vol C Tables 4.2.6.8 and 6.1.1.4'
Cl Cl 0.1484 0.1585 'International Tables Vol C Tables 4.2.6.8 and 6.1.1.4'

loop_
_geom_angle_atom_site_label_1
_geom_angle_atom_site_label_2
_geom_angle_atom_site_label_3
_geom_angle
_geom_angle_site_symmetry_1
_geom_angle_site_symmetry_3
_geom_angle_publ_flag
C1A O1A C12A 114.9(5) . . ?
O1A C1A C2A 119.0(5) . . ?
O1A C1A C6A 119.9(5) . . ?
C2A C1A C6A 120.9(5) . . ?
C3A C2A C1A 118.3(6) . . ?
C3A C2A C11D 120.6(5) . . ?
C1A C2A C11D 121.0(5) . . ?
C4A C3A C2A 122.8(6) . . ?
C3A C4A C5A 118.3(6) . . ?
C3A C4A C7A 125.6(6) . . ?
C5A C4A C7A 116.0(6) . . ?
C4A C5A C6A 121.9(6) . . ?
C5A C6A C1A 117.0(6) . . ?
C5A C6A C11A 120.3(6) . . ?
C1A C6A C11A 122.7(5) . . ?
C91 C7A C8A 56.3(16) . . ?
C91 C7A C9A 46.1(15) . . ?
C8A C7A C9A 100.9(17) . . ?
C91 C7A C101 119.4(15) . . ?
C8A C7A C101 133.3(13) . . ?
C9A C7A C101 81.2(14) . . ?
C91 C7A C81 95.8(15) . . ?
C8A C7A C81 41.9(14) . . ?
C9A C7A C81 132.7(14) . . ?
C101 C7A C81 104.2(13) . . ?
C91 C7A C10A 131.7(14) . . ?
C8A C7A C10A 119.6(15) . . ?
C9A C7A C10A 101.7(13) . . ?
C101 C7A C10A 22.3(8) . . ?
C81 C7A C10A 83.7(11) . . ?
C91 C7A C4A 111.1(13) . . ?
C8A C7A C4A 116.5(8) . . ?
C9A C7A C4A 103.4(12) . . ?
C101 C7A C4A 108.0(9) . . ?
C81 C7A C4A 118.3(10) . . ?
C10A C7A C4A 111.3(7) . . ?
C81 C8A C91 125(2) . . ?
C81 C8A C7A 71.5(12) . . ?
C91 C8A C7A 58.0(16) . . ?
C91 C9A C7A 61.0(15) . . ?
C91 C9A C101 105.5(18) . . ?
C7A C9A C101 51.1(9) . . ?
C101 C10A C7A 83(3) . . ?
C8A C81 C7A 66.6(14) . . ?
C9A C91 C7A 72.9(17) . . ?
C9A C91 C8A 135(3) . . ?
C7A C91 C8A 65.7(15) . . ?
C10A C101 C7A 75(3) . . ?
C10A C101 C9A 119(3) . . ?
C7A C101 C9A 47.6(8) . . ?
C6A C11A C2B 111.1(5) . . ?
O1A C12A C13A 111.4(6) . . ?
O1 C13A C12A 108.2(6) . . ?
C1B O1B C12B 115.6(5) . . ?
O1B C1B C6B 118.2(5) . . ?
O1B C1B C2B 120.3(5) . . ?
C6B C1B C2B 121.5(5) . . ?
C1B C2B C3B 118.6(5) . . ?
C1B C2B C11A 121.7(5) . . ?
C3B C2B C11A 119.5(5) . . ?
C4B C3B C2B 123.3(6) . . ?
C3B C4B C5B 117.0(5) . . ?
C3B C4B C7B 123.1(6) . . ?
C5B C4B C7B 119.8(6) . . ?
C6B C5B C4B 122.5(5) . . ?
C5B C6B C1B 116.9(5) . . ?
C5B C6B C11B 120.4(4) . . ?
C1B C6B C11B 122.7(5) . . ?
C4B C7B C9B 114.6(9) . . ?
C4B C7B C10B 109.8(5) . . ?
C9B C7B C10B 107.0(8) . . ?
C4B C7B C8B 110.0(6) . . ?
C9B C7B C8B 118.1(9) . . ?
C10B C7B C8B 95.5(7) . . ?
C6B C11B C2C 111.0(2) . . ?
O1B C12B C13B 111.4(7) . . ?
O2 C13B C12B 114.6(7) . . ?
C1C O1C C12C 113.2(5) . . ?
C6C C1C C2C 121.1(5) . . ?
C6C C1C O1C 118.2(5) . . ?
C2C C1C O1C 120.6(5) . . ?
C1C C2C C3C 119.1(5) . . ?
C1C C2C C11B 120.0(4) . . ?
C3C C2C C11B 120.8(5) . . ?
C4C C3C C2C 122.3(5) . . ?
C3C C4C C5C 118.4(5) . . ?
C3C C4C C7C 121.7(5) . . ?
C5C C4C C7C 119.9(6) . . ?
C6C C5C C4C 120.5(6) . . ?
C1C C6C C5C 118.3(5) . . ?
C1C C6C C11C 121.9(5) . . ?
C5C C6C C11C 119.8(5) . . ?
C9C C7C C10C 104.9(10) . . ?
C9C C7C C8C 111.8(9) . . ?
C10C C7C C8C 109.4(8) . . ?
C9C C7C C4C 107.0(7) . . ?
C10C C7C C4C 112.3(6) . . ?
C8C C7C C4C 111.3(7) . . ?
C6C C11C C2D 109.5(5) . . ?
O1C C12C C13C 107.4(7) . . ?
O2 C13C C12C 111.1(9) . . ?
C1D O1D C12D 112.6(5) . . ?
C2D C1D C6D 120.4(5) . . ?
C2D C1D O1D 120.4(5) . . ?
C6D C1D O1D 119.1(5) . . ?
C3D C2D C1D 121.5(6) . . ?
C3D C2D C11C 119.2(5) . . ?
C1D C2D C11C 119.0(5) . . ?
C2D C3D C4D 121.7(6) . . ?
C3D C4D C5D 115.0(6) . . ?
C3D C4D C7D 128.3(7) . . ?
C5D C4D C7D 116.6(7) . . ?
C6D C5D C4D 124.3(7) . . ?
C5D C6D C1D 117.0(6) . . ?
C5D C6D C11D 121.4(5) . . ?
C1D C6D C11D 121.4(4) . . ?
C10D C7D C4D 114.5(6) . . ?
C10D C7D C9D 112.6(10) . . ?
C4D C7D C9D 106.7(6) . . ?
C10D C7D C8D 111.2(10) . . ?
C4D C7D C8D 104.4(9) . . ?
C9D C7D C8D 106.9(11) . . ?
C2A C11D C6D 110.4(3) . . ?
O1D C12D C13D 105.6(7) . . ?
O1 C13D C12D 115.2(7) . . ?
C13D O1 C13A 118.7(5) . . ?
C13B O2 C13C 118.6(6) . . ?
N1G C1G C2G' 122.4(17) . . ?
N1G C1G C2G 155.4(14) . . ?
C2G' C1G C2G 62.0(13) . . ?
Cl1" Cl1G Cl1' 65.6(7) . . ?
Cl1" Cl1G C2G' 72.1(8) . . ?
Cl1' Cl1G C2G' 109.9(11) . . ?
Cl1" Cl1G C2G 55.6(6) . . ?
Cl1' Cl1G C2G 58.5(6) . . ?
C2G' Cl1G C2G 51.7(10) . . ?
Cl1G Cl1' Cl1" 51.3(6) . . ?
Cl1G Cl1' C2G 84.1(8) . . ?
Cl1" Cl1' C2G 65.6(7) . . ?
Cl1G Cl1" Cl1' 63.1(6) . . ?
Cl1G Cl1" C2G 92.0(8) . . ?
Cl1' Cl1" C2G 70.9(6) . . ?
Cl1G Cl1" C2G' 73.8(8) . . ?
Cl1' Cl1" C2G' 109.6(8) . . ?
C2G Cl1" C2G' 57.6(11) . . ?
C1G C2G' C2G 59.4(7) . . ?
C1G C2G' Cl1" 106.7(9) . . ?
C2G C2G' Cl1" 56.2(8) . . ?
C1G C2G' Cl1G 93.3(9) . . ?
C2G C2G' Cl1G 69.2(7) . . ?
Cl1" C2G' Cl1G 34.1(4) . . ?
C1G C2G C2G' 58.6(6) . . ?
C1G C2G Cl1" 114.4(9) . . ?
C2G' C2G Cl1" 66.2(8) . . ?
C1G C2G Cl1' 111.0(8) . . ?
C2G' C2G Cl1' 96.4(10) . . ?
Cl1" C2G Cl1' 43.6(4) . . ?
C1G C2G Cl1G 87.1(7) . . ?
C2G' C2G Cl1G 59.1(8) . . ?
Cl1" C2G Cl1G 32.4(4) . . ?
Cl1' C2G Cl1G 37.5(4) . . ?

loop_
_geom_bond_atom_site_label_1
_geom_bond_atom_site_label_2
_geom_bond_distance
_geom_bond_site_symmetry_2
_geom_bond_publ_flag
O1A C1A 1.368(6) . ?
O1A C12A 1.371(8) . ?
C1A C2A 1.412(8) . ?
C1A C6A 1.418(8) . ?
C2A C3A 1.383(8) . ?
C2A C11D 1.464(9) . ?
C3A C4A 1.365(10) . ?
C4A C5A 1.417(10) . ?
C4A C7A 1.571(10) . ?
C5A C6A 1.400(8) . ?
C6A C11A 1.476(9) . ?
C7A C91 1.39(3) . ?
C7A C8A 1.489(19) . ?
C7A C9A 1.513(5) . ?
C7A C101 1.59(2) . ?
C7A C81 1.538(10) . ?
C7A C10A 1.554(16) . ?
C8A C81 1.08(3) . ?
C8A C91 1.36(4) . ?
C9A C91 1.14(4) . ?
C9A C101 2.02(3) . ?
C10A C101 0.61(2) . ?
C11A C2B 1.534(8) . ?
C12A C13A 1.502(10) . ?
C13A O1 1.418(10) . ?
O1B C1B 1.368(6) . ?
O1B C12B 1.389(9) . ?
C1B C6B 1.408(7) . ?
C1B C2B 1.391(7) . ?
C2B C3B 1.372(8) . ?
C3B C4B 1.378(9) . ?
C4B C5B 1.404(8) . ?
C4B C7B 1.500(9) . ?
C5B C6B 1.402(7) . ?
C6B C11B 1.497(9) . ?
C7B C9B 1.407(14) . ?
C7B C10B 1.535(11) . ?
C7B C8B 1.650(12) . ?
C11B C2C 1.555(9) . ?
C12B C13B 1.511(12) . ?
C13B O2 1.377(11) . ?
O1C C1C 1.387(6) . ?
O1C C12C 1.462(8) . ?
C1C C6C 1.391(8) . ?
C1C C2C 1.379(8) . ?
C2C C3C 1.393(8) . ?
C3C C4C 1.387(8) . ?
C4C C5C 1.386(9) . ?
C4C C7C 1.559(10) . ?
C5C C6C 1.442(9) . ?
C6C C11C 1.510(8) . ?
C7C C9C 1.498(15) . ?
C7C C10C 1.473(13) . ?
C7C C8C 1.527(13) . ?
C11C C2D 1.584(9) . ?
C12C C13C 1.433(12) . ?
C13C O2 1.412(13) . ?
O1D C1D 1.392(7) . ?
O1D C12D 1.491(7) . ?
C1D C2D 1.370(8) . ?
C1D C6D 1.399(8) . ?
C2D C3D 1.351(9) . ?
C3D C4D 1.414(11) . ?
C4D C5D 1.405(10) . ?
C4D C7D 1.531(10) . ?
C5D C6D 1.378(8) . ?
C6D C11D 1.569(9) . ?
C7D C10D 1.532(9) . ?
C7D C9D 1.488(14) . ?
C7D C8D 1.564(17) . ?
C12D C13D 1.483(13) . ?
C13D O1 1.412(11) . ?
C1G N1G 1.085(9) . ?
C1G C2G' 1.498(5) . ?
C1G C2G 1.511(5) . ?
Cl1G Cl1" 0.990(9) . ?
Cl1G Cl1' 1.131(9) . ?
Cl1G C2G' 1.696(10) . ?
Cl1G C2G 1.848(14) . ?
Cl1' Cl1" 1.155(8) . ?
Cl1' C2G 1.584(9) . ?
Cl1" C2G 1.526(13) . ?
Cl1" C2G' 1.681(10) . ?
C2G' C2G 1.55(3) . ?
